data_4323151
loop_
_publ_author_name
'P. Michael Boorman'
'Naomi L. Langdon'
'Vivian J. Mozol'
'Masood Parvez'
'Glenn P. A. Yap'

_publ_contact_author
;
    Masood Parvez
    Department of Chemistry
    University of Calgary
    2500 University Drive N.W.
    Calgary, Alberta, Canada T2N 1N4
;
_publ_contact_author_email ' parvez@acs.ucalgary.ca '
_publ_contact_author_fax ' (403)289-9488 '
_publ_contact_author_phone ' (403)220-5348 '
_publ_section_title
;
 Syntheses, Crystal Structures, Spectroscopic Characterization, and
 Electrochemical Studies of the Ditungsten(III) Complexes
 Cl~3~W(\m-L)~3~WCl~3~ and [Cl~3~W(\m-L)~2~(\m-Cl)WCl~3~]^-^ (L =
 1,4-Dithiane, 1,4-Thioxane, pms = Pentamethylene Sulfide). C-S Bond
 Cleavage of the Bridging Thioether(s) in Cl~3~W(\m-L)~3~WCl~3~
;
_journal_name_full 'Inorganic Chemistry'
_journal_page_first 6023
_journal_page_last 6029
_journal_paper_doi 10.1021/ic971542t
_journal_volume 37
_journal_year 1998
_chemical_formula_sum 'C34 H39 Cl7 N P S4 W2'
_chemical_formula_weight 1236.77
_space_group_IT_number 14
_symmetry_cell_setting monoclinic
_symmetry_Int_Tables_number 14
_symmetry_space_group_name_Hall '-P 2ybc'
_symmetry_space_group_name_H-M 'P 1 21/c 1'
_audit_creation_method 'by teXsan v1.7'
_cell_angle_alpha 90
_cell_angle_beta 98.55(4)
_cell_angle_gamma 90
_cell_formula_units_Z 4
_cell_length_a 9.704(5)
_cell_length_b 28.241(7)
_cell_length_c 15.480(5)
_cell_measurement_reflns_used 25
_cell_measurement_temperature 170
_cell_measurement_theta_max 10.4
_cell_measurement_theta_min 9.2
_cell_volume 4195(3)
_computing_cell_refinement 'MSC/AFC Diffractometer Control'
_computing_data_collection 'MSC/AFC Diffractometer Control'
_computing_data_reduction 'teXsan (MSC, 1995)'
_computing_publication_material 'teXsan (MSC, 1995)'
_computing_structure_refinement 'teXsan (MSC, 1995)'
_computing_structure_solution
;
SIR92 (Altomare, et. al. 1993)
;
_diffrn_ambient_temperature 170
_diffrn_measurement_device 'Rigaku AFC6S'
_diffrn_measurement_method \w-2\q
_diffrn_orient_matrix_UB_11 -0.08781
_diffrn_orient_matrix_UB_12 -0.01399
_diffrn_orient_matrix_UB_13 -0.03183
_diffrn_orient_matrix_UB_21 0.05113
_diffrn_orient_matrix_UB_22 -0.01004
_diffrn_orient_matrix_UB_23 -0.04846
_diffrn_orient_matrix_UB_31 0.02310
_diffrn_orient_matrix_UB_32 -0.03094
_diffrn_orient_matrix_UB_33 0.03011
_diffrn_radiation_detector 'scintillation counter'
_diffrn_radiation_monochromator graphite
_diffrn_radiation_source 'X-ray tube'
_diffrn_radiation_type 'Mo K\a'
_diffrn_radiation_wavelength 0.7107
_diffrn_reflns_av_R_equivalents 0.07174
_diffrn_reflns_limit_h_max 11
_diffrn_reflns_limit_h_min 0
_diffrn_reflns_limit_k_max 33
_diffrn_reflns_limit_k_min 0
_diffrn_reflns_limit_l_max 18
_diffrn_reflns_limit_l_min -18
_diffrn_reflns_number 8253
_diffrn_reflns_reduction_process 'Lp corrections applied'
_diffrn_reflns_theta_max 25.0
_diffrn_reflns_theta_min 2.0
_diffrn_standards_decay_% -6.91
_diffrn_standards_interval_count 400
_diffrn_standards_number 3
_exptl_absorpt_coefficient_mu 6.196
_exptl_absorpt_correction_T_max 1.000
_exptl_absorpt_correction_T_min 0.341
_exptl_absorpt_correction_type psi-scans
_exptl_crystal_colour dark
_exptl_crystal_density_diffrn 1.958
_exptl_crystal_density_meas ?
_exptl_crystal_description prism
_exptl_crystal_F_000 2384.00
_exptl_crystal_size_max 0.35
_exptl_crystal_size_mid 0.30
_exptl_crystal_size_min 0.10
_refine_diff_density_max '1.42 (between W-atoms)'
_refine_diff_density_min -1.86
_refine_ls_extinction_coef 0.00000003(2)
_refine_ls_extinction_expression 'equ(3) Acta Cryst.(1968) A24, p213.'
_refine_ls_extinction_method 'Zachariasen (1967)'
_refine_ls_goodness_of_fit_all 2.314
_refine_ls_goodness_of_fit_obs 2.314
_refine_ls_hydrogen_treatment noref
_refine_ls_matrix_type full
_refine_ls_number_constraints 0
_refine_ls_number_parameters 273
_refine_ls_number_reflns 3345
_refine_ls_number_restraints 0
_refine_ls_R_factor_all 0.0653
_refine_ls_R_factor_obs 0.0653
_refine_ls_shift/esd_max 0.0034
_refine_ls_shift/esd_mean 0.0003
_refine_ls_structure_factor_coef F
_refine_ls_weighting_details 'w = 1/[\s^2^(Fo) + 0.00002|Fo|^2^]'
_refine_ls_weighting_scheme calc
_refine_ls_wR_factor_all 0.0645
_refine_ls_wR_factor_obs 0.0645
_reflns_number_observed 3345
_reflns_number_total 7635
_reflns_observed_criterion >3.00\s(I)
_cod_data_source_file ic971542t_5.cif
_cod_data_source_block Compound_7
_cod_depositor_comments
;
The following automatic conversions were performed:

'_exptl_crystal_density_meas' value 'not measured' was changed to '?'
- the value is perceived as not measured.

Automatic conversion script
Id: cif_fix_values 3008 2015-01-20 13:52:24Z robertas 

The following automatic conversions were performed:

'_refine_ls_weighting_scheme' value 'w = 1/[\s^2^(Fo) +
0.00002|Fo|^2^]' was changed to 'calc'. New tag
'_refine_ls_weighting_details' was created. The value of the new tag
was set to 'w = 1/[\s^2^(Fo) + 0.00002|Fo|^2^]'.

Automatic conversion script
Id: cif_fix_values 3143 2015-03-26 13:38:13Z robertas 
;
_cod_original_sg_symbol_H-M 'P 21/c '
_cod_original_formula_sum 'C34 H39 Cl7 N P S4 W2 '
_cod_database_code 4323151

loop_
_symmetry_equiv_pos_as_xyz
'   +x,   +y,   +z'
'   -x,1/2+y,1/2-z'
'   -x,   -y,   -z'
'   +x,1/2-y,1/2+z'

loop_
_atom_site_aniso_label
_atom_site_aniso_U_11
_atom_site_aniso_U_22
_atom_site_aniso_U_33
_atom_site_aniso_U_12
_atom_site_aniso_U_13
_atom_site_aniso_U_23
W(1) 0.0348(6) 0.0293(7) 0.0283(6) -0.0009(5) -0.0014(5) -0.0005(6)
W(2) 0.0350(6) 0.0306(6) 0.0338(7) -0.0021(5) 0.0021(5) -0.0037(6)
Cl(1) 0.046(4) 0.050(4) 0.030(4) 0.004(3) -0.001(3) -0.009(4)
Cl(2) 0.061(5) 0.044(5) 0.047(5) 0.005(4) -0.002(4) 0.010(4)
Cl(3) 0.051(4) 0.033(4) 0.049(5) -0.001(3) -0.005(4) -0.009(4)
Cl(4) 0.037(4) 0.063(5) 0.046(4) -0.003(4) 0.003(3) 0.022(4)
Cl(5) 0.037(4) 0.050(5) 0.071(6) -0.011(3) -0.014(4) -0.011(4)
Cl(6) 0.060(5) 0.065(5) 0.047(5) -0.001(4) 0.018(4) 0.013(4)
Cl(7) 0.077(5) 0.030(4) 0.060(5) 0.006(4) 0.005(4) -0.009(4)
S(1) 0.036(4) 0.054(5) 0.034(4) 0.010(4) 0.006(3) -0.002(4)
S(2) 0.035(4) 0.034(4) 0.031(4) 0.013(3) 0.005(3) 0.003(3)
S(4) 0.046(5) 0.084(7) 0.076(6) 0.029(4) 0.004(4) -0.030(6)
S(5) 0.059(5) 0.090(7) 0.055(6) 0.018(5) -0.023(4) -0.008(6)
P(1) 0.031(4) 0.033(4) 0.042(5) 0.001(3) 0.004(3) 0.002(4)
N(1) 0.07(2) 0.11(3) 0.06(2) -0.01(2) -0.02(2) 0.02(2)

loop_
_atom_site_label
_atom_site_fract_x
_atom_site_fract_y
_atom_site_fract_z
_atom_site_U_iso_or_equiv
_atom_site_occupancy
_atom_site_refinement_flags
_atom_site_thermal_displace_type
_atom_site_calc_flag
_atom_site_calc_attached_atom
W(1) 0.8478(1) 0.24420(4) 0.32054(7) 0.0315(3) 1.000 . Uani d ?
W(2) 0.7274(1) 0.16804(4) 0.33775(8) 0.0334(3) 1.000 . Uani d ?
Cl(1) 0.7983(6) 0.1895(3) 0.1937(4) 0.043(2) 1.000 . Uani d ?
Cl(2) 0.7602(7) 0.3044(3) 0.2171(5) 0.052(2) 1.000 . Uani d ?
Cl(3) 0.9050(7) 0.3018(2) 0.4340(5) 0.046(2) 1.000 . Uani d ?
Cl(4) 1.0754(6) 0.2510(3) 0.2768(4) 0.049(2) 1.000 . Uani d ?
Cl(5) 0.5082(7) 0.1467(3) 0.2538(5) 0.055(2) 1.000 . Uani d ?
Cl(6) 0.6529(7) 0.1421(3) 0.4692(5) 0.056(2) 1.000 . Uani d ?
Cl(7) 0.8179(8) 0.0914(2) 0.3112(5) 0.056(2) 1.000 . Uani d ?
S(1) 0.6231(6) 0.2419(3) 0.3637(4) 0.041(2) 1.000 . Uani d ?
S(2) 0.9498(6) 0.1847(2) 0.4216(4) 0.033(2) 1.000 . Uani d ?
S(4) 0.3744(8) 0.3191(3) 0.4119(6) 0.069(3) 1.000 . Uani d ?
S(5) 1.2653(8) 0.1771(4) 0.5561(6) 0.071(3) 1.000 . Uani d ?
P(1) 0.7774(7) 0.0170(3) 0.8295(5) 0.036(2) 1.000 . Uani d ?
N(1) 0.838(3) -0.029(1) 0.581(2) 0.08(1) 1.000 . Uani d ?
C(1) 0.587(3) 0.259(1) 0.470(2) 0.056(8) 1.000 . Uiso d ?
C(2) 0.540(2) 0.3063(9) 0.479(2) 0.039(7) 1.000 . Uiso d ?
C(4) 0.426(2) 0.312(1) 0.307(2) 0.046(7) 1.000 . Uiso d ?
C(5) 0.461(2) 0.259(1) 0.289(2) 0.046(7) 1.000 . Uiso d ?
C(6) 1.094(2) 0.152(1) 0.402(2) 0.044(7) 1.000 . Uiso d ?
C(7) 1.237(2) 0.170(1) 0.436(2) 0.040(6) 1.000 . Uiso d ?
C(9) 1.124(3) 0.215(1) 0.563(2) 0.07(1) 1.000 . Uiso d ?
C(10) 0.981(2) 0.1941(9) 0.538(2) 0.041(7) 1.000 . Uiso d ?
C(11) 0.940(2) 0.0432(8) 0.810(2) 0.029(6) 1.000 . Uiso d ?
C(12) 0.958(2) 0.0910(9) 0.805(2) 0.037(7) 1.000 . Uiso d ?
C(13) 1.078(2) 0.1066(9) 0.783(2) 0.039(7) 1.000 . Uiso d ?
C(14) 1.186(3) 0.079(1) 0.765(2) 0.047(8) 1.000 . Uiso d ?
C(15) 1.166(3) 0.033(1) 0.765(2) 0.057(9) 1.000 . Uiso d ?
C(16) 1.048(3) 0.012(1) 0.789(2) 0.048(8) 1.000 . Uiso d ?
C(17) 0.803(2) -0.0443(8) 0.859(2) 0.028(6) 1.000 . Uiso d ?
C(18) 0.821(2) -0.0797(9) 0.802(2) 0.035(7) 1.000 . Uiso d ?
C(19) 0.841(3) -0.127(1) 0.824(2) 0.050(7) 1.000 . Uiso d ?
C(20) 0.844(2) -0.140(1) 0.912(2) 0.041(7) 1.000 . Uiso d ?
C(21) 0.826(3) -0.106(1) 0.971(2) 0.048(8) 1.000 . Uiso d ?
C(22) 0.806(2) -0.058(1) 0.942(2) 0.040(7) 1.000 . Uiso d ?
C(23) 0.722(2) 0.0488(8) 0.921(2) 0.026(6) 1.000 . Uiso d ?
C(24) 0.818(3) 0.066(1) 0.982(2) 0.07(1) 1.000 . Uiso d ?
C(25) 0.783(3) 0.081(1) 1.058(2) 0.058(8) 1.000 . Uiso d ?
C(26) 0.645(3) 0.084(1) 1.072(2) 0.051(8) 1.000 . Uiso d ?
C(27) 0.549(3) 0.068(1) 1.006(2) 0.056(8) 1.000 . Uiso d ?
C(28) 0.585(3) 0.050(1) 0.931(2) 0.057(9) 1.000 . Uiso d ?
C(29) 0.640(3) 0.023(1) 0.738(2) 0.048(8) 1.000 . Uiso d ?
C(30) 0.559(3) -0.015(1) 0.709(2) 0.051(8) 1.000 . Uiso d ?
C(31) 0.454(3) -0.006(1) 0.639(2) 0.067(9) 1.000 . Uiso d ?
C(32) 0.439(3) 0.038(1) 0.600(2) 0.060(9) 1.000 . Uiso d ?
C(33) 0.520(3) 0.076(1) 0.630(2) 0.051(8) 1.000 . Uiso d ?
C(34) 0.623(2) 0.0689(9) 0.697(2) 0.040(7) 1.000 . Uiso d ?
C(35) 0.876(3) 0.009(1) 0.573(2) 0.054(9) 1.000 . Uiso d ?
C(36) 0.911(3) 0.058(1) 0.560(2) 0.07(1) 1.000 . Uiso d ?
H(11) 0.6706 0.2545 0.5104 0.067 1.000 . Uiso c ?
H(12) 0.5175 0.2378 0.4854 0.067 1.000 . Uiso c ?
H(21) 0.6079 0.3274 0.4635 0.047 1.000 . Uiso c ?
H(22) 0.5294 0.3113 0.5388 0.047 1.000 . Uiso c ?
H(41) 0.3518 0.3225 0.2639 0.055 1.000 . Uiso c ?
H(42) 0.5059 0.3311 0.3041 0.055 1.000 . Uiso c ?
H(51) 0.4750 0.2552 0.2302 0.056 1.000 . Uiso c ?
H(52) 0.3860 0.2391 0.3002 0.056 1.000 . Uiso c ?
H(61) 1.0878 0.1487 0.3401 0.053 1.000 . Uiso c ?
H(62) 1.0854 0.1213 0.4267 0.053 1.000 . Uiso c ?
H(71) 1.2495 0.1996 0.4094 0.048 1.000 . Uiso c ?
H(72) 1.3037 0.1479 0.4201 0.048 1.000 . Uiso c ?
H(91) 1.1319 0.2413 0.5264 0.087 1.000 . Uiso c ?
H(92) 1.1310 0.2254 0.6222 0.087 1.000 . Uiso c ?
H(101) 0.9129 0.2153 0.5540 0.049 1.000 . Uiso c ?
H(102) 0.9751 0.1647 0.5671 0.049 1.000 . Uiso c ?
H(121) 0.8872 0.1124 0.8165 0.045 1.000 . Uiso c ?
H(125) 0.9002 0.0760 0.6114 0.090 1.000 . Uiso c ?
H(131) 1.0897 0.1400 0.7810 0.047 1.000 . Uiso c ?
H(141) 1.2701 0.0931 0.7522 0.057 1.000 . Uiso c ?
H(151) 1.2367 0.0134 0.7474 0.068 1.000 . Uiso c ?
H(161) 1.0384 -0.0216 0.7913 0.058 1.000 . Uiso c ?
H(181) 0.8208 -0.0712 0.7424 0.042 1.000 . Uiso c ?
H(191) 0.8512 -0.1501 0.7809 0.060 1.000 . Uiso c ?
H(201) 0.8583 -0.1715 0.9295 0.050 1.000 . Uiso c ?
H(211) 0.8266 -0.1141 1.0303 0.057 1.000 . Uiso c ?
H(221) 0.7935 -0.0347 0.9837 0.048 1.000 . Uiso c ?
H(241) 0.9118 0.0679 0.9726 0.085 1.000 . Uiso c ?
H(251) 0.8543 0.0908 1.1035 0.069 1.000 . Uiso c ?
H(261) 0.6199 0.0957 1.1252 0.062 1.000 . Uiso c ?
H(271) 0.4526 0.0693 1.0115 0.067 1.000 . Uiso c ?
H(281) 0.5163 0.0381 0.8867 0.069 1.000 . Uiso c ?
H(301) 0.5718 -0.0451 0.7350 0.061 1.000 . Uiso c ?
H(311) 0.3921 -0.0305 0.6174 0.080 1.000 . Uiso c ?
H(321) 0.3694 0.0425 0.5503 0.073 1.000 . Uiso c ?
H(331) 0.5034 0.1063 0.6045 0.061 1.000 . Uiso c ?
H(341) 0.6845 0.0940 0.7170 0.048 1.000 . Uiso c ?
H(361) 0.8510 0.0712 0.5118 0.090 1.000 . Uiso c ?
H(362) 1.0050 0.0609 0.5500 0.090 1.000 . Uiso c ?

loop_
_atom_type_symbol
_atom_type_oxidation_number
_atom_type_number_in_cell
_atom_type_scat_dispersion_real
_atom_type_scat_dispersion_imag
_atom_type_scat_source
C 0 136 0.003 0.002
;International Tables for Crystallography
(1992, Vol. C, Tables 4.2.6.8 and 6.1.1.1)
;
H 0 156 0.000 0.000
;International Tables for Crystallography
(1992, Vol. C, Table 6.1.1.2)
;
S 0 16 0.125 0.123
;International Tables for Crystallography
(1992, Vol. C, Tables 4.2.6.8 and 6.1.1.1)
;
Cl 0 28 0.148 0.159
;International Tables for Crystallography
(1992, Vol. C, Tables 4.2.6.8 and 6.1.1.1)
;
P 0 4 0.102 0.094
;International Tables for Crystallography
(1992, Vol. C, Tables 4.2.6.8 and 6.1.1.1)
;
W 0 8 -0.849 6.872
;International Tables for Crystallography
(1992, Vol. C, Tables 4.2.6.8 and 6.1.1.1)
;
N 0 4 0.006 0.003
;International Tables for Crystallography
(1992, Vol. C, Tables 4.2.6.8 and 6.1.1.1)
;

loop_
_geom_angle_atom_site_label_1
_geom_angle_atom_site_label_2
_geom_angle_atom_site_label_3
_geom_angle
_geom_angle_site_symmetry_1
_geom_angle_site_symmetry_2
_geom_angle_site_symmetry_3
_geom_angle_publ_flag
W(2) W(1) Cl(1) 60.5(2) . . . yes
W(2) W(1) Cl(2) 124.0(2) . . . yes
W(2) W(1) Cl(3) 124.8(2) . . . yes
W(2) W(1) Cl(4) 124.4(2) . . . yes
W(2) W(1) S(1) 58.6(2) . . . yes
W(2) W(1) S(2) 58.7(2) . . . yes
Cl(1) W(1) Cl(2) 84.6(2) . . . yes
Cl(1) W(1) Cl(3) 174.6(2) . . . yes
Cl(1) W(1) Cl(4) 84.6(2) . . . yes
Cl(1) W(1) S(1) 97.3(2) . . . yes
Cl(1) W(1) S(2) 95.3(2) . . . yes
Cl(2) W(1) Cl(3) 91.6(2) . . . yes
Cl(2) W(1) Cl(4) 90.3(2) . . . yes
Cl(2) W(1) S(1) 87.6(2) . . . yes
Cl(2) W(1) S(2) 176.4(2) . . . yes
Cl(3) W(1) Cl(4) 91.7(2) . . . yes
Cl(3) W(1) S(1) 86.3(2) . . . yes
Cl(3) W(1) S(2) 88.3(2) . . . yes
Cl(4) W(1) S(1) 177.0(3) . . . yes
Cl(4) W(1) S(2) 86.2(2) . . . yes
S(1) W(1) S(2) 96.0(2) . . . yes
W(1) W(2) Cl(1) 59.9(2) . . . yes
W(1) W(2) Cl(5) 123.6(2) . . . yes
W(1) W(2) Cl(6) 124.6(2) . . . yes
W(1) W(2) Cl(7) 125.0(2) . . . yes
W(1) W(2) S(1) 58.5(2) . . . yes
W(1) W(2) S(2) 59.1(2) . . . yes
Cl(1) W(2) Cl(5) 85.3(2) . . . yes
Cl(1) W(2) Cl(6) 175.5(3) . . . yes
Cl(1) W(2) Cl(7) 84.8(3) . . . yes
Cl(1) W(2) S(1) 96.8(2) . . . yes
Cl(1) W(2) S(2) 95.2(2) . . . yes
Cl(5) W(2) Cl(6) 91.6(3) . . . yes
Cl(5) W(2) Cl(7) 89.9(3) . . . yes
Cl(5) W(2) S(1) 86.9(2) . . . yes
Cl(5) W(2) S(2) 176.7(2) . . . yes
Cl(6) W(2) Cl(7) 92.0(3) . . . yes
Cl(6) W(2) S(1) 86.2(3) . . . yes
Cl(6) W(2) S(2) 87.8(2) . . . yes
Cl(7) W(2) S(1) 176.3(3) . . . yes
Cl(7) W(2) S(2) 86.9(2) . . . yes
S(1) W(2) S(2) 96.2(2) . . . yes
W(1) Cl(1) W(2) 59.6(2) . . . yes
W(1) S(1) W(2) 62.9(2) . . . yes
W(1) S(1) C(1) 124.1(9) . . . yes
W(1) S(1) C(5) 123.0(9) . . . yes
W(2) S(1) C(1) 122(1) . . . yes
W(2) S(1) C(5) 117.5(9) . . . yes
C(1) S(1) C(5) 104(1) . . . yes
W(1) S(2) W(2) 62.2(2) . . . yes
W(1) S(2) C(6) 121.4(9) . . . yes
W(1) S(2) C(10) 122.6(9) . . . yes
W(2) S(2) C(6) 118.7(9) . . . yes
W(2) S(2) C(10) 125.0(8) . . . yes
C(6) S(2) C(10) 104(1) . . . yes
C(2) S(4) C(4) 99(1) . . . yes
C(7) S(5) C(9) 98(1) . . . yes
C(11) P(1) C(17) 110(1) . . . yes
C(11) P(1) C(23) 107(1) . . . yes
C(11) P(1) C(29) 113(1) . . . yes
C(17) P(1) C(23) 109(1) . . . yes
C(17) P(1) C(29) 110(1) . . . yes
C(23) P(1) C(29) 108(1) . . . yes
S(1) C(1) C(2) 116(2) . . . yes
S(1) C(1) H(11) 107.7 . . . no
S(1) C(1) H(12) 107.6 . . . no
C(2) C(1) H(11) 107.9 . . . no
C(2) C(1) H(12) 107.7 . . . no
H(11) C(1) H(12) 109.3 . . . no
S(4) C(2) C(1) 114(2) . . . yes
S(4) C(2) H(21) 108.4 . . . no
S(4) C(2) H(22) 108.5 . . . no
C(1) C(2) H(21) 108.3 . . . no
C(1) C(2) H(22) 108.5 . . . no
H(21) C(2) H(22) 109.4 . . . no
S(4) C(4) C(5) 111(2) . . . yes
S(4) C(4) H(41) 109.1 . . . no
S(4) C(4) H(42) 109.1 . . . no
C(5) C(4) H(41) 109.1 . . . no
C(5) C(4) H(42) 109.0 . . . no
H(41) C(4) H(42) 109.4 . . . no
S(1) C(5) C(4) 109(2) . . . yes
S(1) C(5) H(51) 109.6 . . . no
S(1) C(5) H(52) 109.6 . . . no
C(4) C(5) H(51) 109.8 . . . no
C(4) C(5) H(52) 109.7 . . . no
H(51) C(5) H(52) 109.4 . . . no
S(2) C(6) C(7) 119(2) . . . yes
S(2) C(6) H(61) 107.1 . . . no
S(2) C(6) H(62) 107.1 . . . no
C(7) C(6) H(61) 107.2 . . . no
C(7) C(6) H(62) 107.1 . . . no
H(61) C(6) H(62) 109.5 . . . no
S(5) C(7) C(6) 112(2) . . . yes
S(5) C(7) H(71) 108.8 . . . no
S(5) C(7) H(72) 108.8 . . . no
C(6) C(7) H(71) 108.8 . . . no
C(6) C(7) H(72) 108.8 . . . no
H(71) C(7) H(72) 109.4 . . . no
S(5) C(9) C(10) 116(2) . . . yes
S(5) C(9) H(91) 107.7 . . . no
S(5) C(9) H(92) 107.7 . . . no
C(10) C(9) H(91) 107.8 . . . no
C(10) C(9) H(92) 107.8 . . . no
H(91) C(9) H(92) 109.4 . . . no
S(2) C(10) C(9) 109(2) . . . yes
S(2) C(10) H(101) 109.6 . . . no
S(2) C(10) H(102) 109.5 . . . no
C(9) C(10) H(101) 109.5 . . . no
C(9) C(10) H(102) 109.5 . . . no
H(101) C(10) H(102) 109.5 . . . no
P(1) C(11) C(12) 122(2) . . . yes
P(1) C(11) C(16) 118(2) . . . yes
C(12) C(11) C(16) 119(2) . . . yes
C(11) C(12) C(13) 118(2) . . . yes
C(11) C(12) H(121) 121.2 . . . no
C(13) C(12) H(121) 121.1 . . . no
C(12) C(13) C(14) 126(3) . . . yes
C(12) C(13) H(131) 116.8 . . . no
C(14) C(13) H(131) 116.8 . . . no
C(13) C(14) C(15) 116(3) . . . yes
C(13) C(14) H(141) 121.8 . . . no
C(15) C(14) H(141) 121.9 . . . no
C(14) C(15) C(16) 123(3) . . . yes
C(14) C(15) H(151) 118.3 . . . no
C(16) C(15) H(151) 118.5 . . . no
C(11) C(16) C(15) 117(3) . . . yes
C(11) C(16) H(161) 121.7 . . . no
C(15) C(16) H(161) 121.5 . . . no
P(1) C(17) C(18) 125(2) . . . yes
P(1) C(17) C(22) 121(2) . . . yes
C(18) C(17) C(22) 115(2) . . . yes
C(17) C(18) C(19) 125(3) . . . yes
C(17) C(18) H(181) 117.5 . . . no
C(19) C(18) H(181) 117.5 . . . no
C(18) C(19) C(20) 118(3) . . . yes
C(18) C(19) H(191) 121.2 . . . no
C(20) C(19) H(191) 121.0 . . . no
C(19) C(20) C(21) 120(3) . . . yes
C(19) C(20) H(201) 120.2 . . . no
C(21) C(20) H(201) 120.2 . . . no
C(20) C(21) C(22) 119(3) . . . yes
C(20) C(21) H(211) 120.6 . . . no
C(22) C(21) H(211) 120.8 . . . no
C(17) C(22) C(21) 124(3) . . . yes
C(17) C(22) H(221) 117.9 . . . no
C(21) C(22) H(221) 117.9 . . . no
P(1) C(23) C(24) 119(2) . . . yes
P(1) C(23) C(28) 121(2) . . . yes
C(24) C(23) C(28) 120(3) . . . yes
C(23) C(24) C(25) 120(3) . . . yes
C(23) C(24) H(241) 119.8 . . . no
C(25) C(24) H(241) 119.9 . . . no
C(24) C(25) C(26) 122(3) . . . yes
C(24) C(25) H(251) 118.9 . . . no
C(26) C(25) H(251) 119.0 . . . no
C(25) C(26) C(27) 116(3) . . . yes
C(25) C(26) H(261) 122.2 . . . no
C(27) C(26) H(261) 122.1 . . . no
C(26) C(27) C(28) 122(3) . . . yes
C(26) C(27) H(271) 119.0 . . . no
C(28) C(27) H(271) 119.0 . . . no
C(23) C(28) C(27) 120(3) . . . yes
C(23) C(28) H(281) 120.2 . . . no
C(27) C(28) H(281) 120.2 . . . no
P(1) C(29) C(30) 121(2) . . . yes
P(1) C(29) C(34) 116(2) . . . yes
C(30) C(29) C(34) 122(3) . . . yes
C(29) C(30) C(31) 116(3) . . . yes
C(29) C(30) H(301) 122.0 . . . no
C(31) C(30) H(301) 122.0 . . . no
C(30) C(31) C(32) 121(3) . . . yes
C(30) C(31) H(311) 119.3 . . . no
C(32) C(31) H(311) 119.3 . . . no
C(31) C(32) C(33) 122(3) . . . yes
C(31) C(32) H(321) 118.9 . . . no
C(33) C(32) H(321) 118.9 . . . no
C(32) C(33) C(34) 119(3) . . . yes
C(32) C(33) H(331) 120.7 . . . no
C(34) C(33) H(331) 120.7 . . . no
C(29) C(34) C(33) 119(3) . . . yes
C(29) C(34) H(341) 120.3 . . . no
C(33) C(34) H(341) 120.3 . . . no
N(1) C(35) C(36) 175(4) . . . yes
C(35) C(36) H(125) 109.5 . . . no
C(35) C(36) H(361) 109.6 . . . no
C(35) C(36) H(362) 109.7 . . . no
H(125) C(36) H(361) 109.3 . . . no
H(125) C(36) H(362) 109.3 . . . no
H(361) C(36) H(362) 109.4 . . . no

loop_
_geom_bond_atom_site_label_1
_geom_bond_atom_site_label_2
_geom_bond_distance
_geom_bond_site_symmetry_1
_geom_bond_site_symmetry_2
_geom_bond_publ_flag
W(1) W(2) 2.481(2) . . yes
W(1) Cl(1) 2.488(7) . . yes
W(1) Cl(2) 2.403(7) . . yes
W(1) Cl(3) 2.399(7) . . yes
W(1) Cl(4) 2.412(6) . . yes
W(1) S(1) 2.375(6) . . yes
W(1) S(2) 2.406(6) . . yes
W(2) Cl(1) 2.504(7) . . yes
W(2) Cl(5) 2.399(6) . . yes
W(2) Cl(6) 2.374(7) . . yes
W(2) Cl(7) 2.394(7) . . yes
W(2) S(1) 2.378(7) . . yes
W(2) S(2) 2.394(6) . . yes
S(1) C(1) 1.80(3) . . yes
S(1) C(5) 1.87(3) . . yes
S(2) C(6) 1.74(3) . . yes
S(2) C(10) 1.80(3) . . yes
S(4) C(2) 1.81(2) . . yes
S(4) C(4) 1.78(3) . . yes
S(5) C(7) 1.86(3) . . yes
S(5) C(9) 1.76(3) . . yes
P(1) C(11) 1.81(2) . . yes
P(1) C(17) 1.80(2) . . yes
P(1) C(23) 1.83(2) . . yes
P(1) C(29) 1.80(3) . . yes
N(1) C(35) 1.14(4) . . yes
C(1) C(2) 1.43(4) . . yes
C(1) H(11) 0.95 . . no
C(1) H(12) 0.95 . . no
C(2) H(21) 0.95 . . no
C(2) H(22) 0.95 . . no
C(4) C(5) 1.58(4) . . yes
C(4) H(41) 0.95 . . no
C(4) H(42) 0.95 . . no
C(5) H(51) 0.95 . . no
C(5) H(52) 0.95 . . no
C(6) C(7) 1.50(3) . . yes
C(6) H(61) 0.95 . . no
C(6) H(62) 0.95 . . no
C(7) H(71) 0.95 . . no
C(7) H(72) 0.95 . . no
C(9) C(10) 1.51(3) . . yes
C(9) H(91) 0.95 . . no
C(9) H(92) 0.95 . . no
C(10) H(101) 0.95 . . no
C(10) H(102) 0.95 . . no
C(11) C(12) 1.36(3) . . yes
C(11) C(16) 1.44(3) . . yes
C(12) C(13) 1.34(3) . . yes
C(12) H(121) 0.95 . . no
C(13) C(14) 1.36(3) . . yes
C(13) H(131) 0.95 . . no
C(14) C(15) 1.32(4) . . yes
C(14) H(141) 0.95 . . no
C(15) C(16) 1.40(4) . . yes
C(15) H(151) 0.95 . . no
C(16) H(161) 0.95 . . no
C(17) C(18) 1.36(3) . . yes
C(17) C(22) 1.33(3) . . yes
C(18) C(19) 1.38(4) . . yes
C(18) H(181) 0.95 . . no
C(19) C(20) 1.40(4) . . yes
C(19) H(191) 0.95 . . no
C(20) C(21) 1.34(4) . . yes
C(20) H(201) 0.95 . . no
C(21) C(22) 1.43(4) . . yes
C(21) H(211) 0.95 . . no
C(22) H(221) 0.95 . . no
C(23) C(24) 1.32(4) . . yes
C(23) C(28) 1.35(3) . . yes
C(24) C(25) 1.34(4) . . yes
C(24) H(241) 0.95 . . no
C(25) C(26) 1.38(3) . . yes
C(25) H(251) 0.95 . . no
C(26) C(27) 1.36(4) . . yes
C(26) H(261) 0.95 . . no
C(27) C(28) 1.35(4) . . yes
C(27) H(271) 0.95 . . no
C(28) H(281) 0.95 . . no
C(29) C(30) 1.35(4) . . yes
C(29) C(34) 1.45(4) . . yes
C(30) C(31) 1.39(4) . . yes
C(30) H(301) 0.95 . . no
C(31) C(32) 1.38(4) . . yes
C(31) H(311) 0.95 . . no
C(32) C(33) 1.36(4) . . yes
C(32) H(321) 0.95 . . no
C(33) C(34) 1.34(3) . . yes
C(33) H(331) 0.95 . . no
C(34) H(341) 0.95 . . no
C(35) C(36) 1.47(4) . . yes
C(36) H(125) 0.95 . . no
C(36) H(361) 0.95 . . no
C(36) H(362) 0.95 . . no

loop_
_geom_contact_atom_site_label_1
_geom_contact_atom_site_label_2
_geom_contact_distance
_geom_contact_site_symmetry_1
_geom_contact_site_symmetry_2
_geom_contact_publ_flag
Cl(3) C(20) 3.56(3) . 2_756 no
Cl(4) C(9) 3.54(3) . 4_554 no
Cl(5) C(19) 3.46(3) . 3_656 no
Cl(6) C(33) 3.51(3) . . no
Cl(6) C(36) 3.58(3) . . no
S(4) C(21) 3.55(3) . 2_656 no
N(1) C(6) 3.53(4) . 3_756 no
N(1) C(32) 3.59(4) . 3_656 no
C(2) C(26) 3.51(4) . 4_554 no
C(2) C(27) 3.58(4) . 4_554 no
C(16) C(35) 3.51(4) . . no
C(35) C(35) 3.56(6) . 3_756 no

loop_
_geom_torsion_atom_site_label_1
_geom_torsion_atom_site_label_2
_geom_torsion_atom_site_label_3
_geom_torsion_atom_site_label_4
_geom_torsion_site_symmetry_1
_geom_torsion_site_symmetry_2
_geom_torsion_site_symmetry_3
_geom_torsion_site_symmetry_4
_geom_torsion
_geom_torsion_publ_flag
W(1) W(2) S(1) C(1) . . . . -115(1) no
W(1) W(2) S(1) C(5) . . . . 115(1) no
W(1) W(2) S(2) C(6) . . . . -113(1) no
W(1) W(2) S(2) C(10) . . . . 112(1) no
W(1) Cl(1) W(2) Cl(5) . . . . 133.7(2) no
W(1) Cl(1) W(2) Cl(6) . . . . 180(3) no
W(1) Cl(1) W(2) Cl(7) . . . . -136.0(2) no
W(1) Cl(1) W(2) S(1) . . . . 47.3(2) no
W(1) Cl(1) W(2) S(2) . . . . -49.6(2) no
W(1) S(1) W(2) Cl(1) . . . . -48.3(2) no
W(1) S(1) W(2) Cl(5) . . . . -133.1(2) no
W(1) S(1) W(2) Cl(6) . . . . 135.0(2) no
W(1) S(1) W(2) Cl(7) . . . . -163(4) no
W(1) S(1) W(2) S(2) . . . . 47.7(2) no
W(1) S(1) C(1) C(2) . . . . 96(2) no
W(1) S(1) C(5) C(4) . . . . -96(2) no
W(1) S(2) W(2) Cl(1) . . . . 50.1(2) no
W(1) S(2) W(2) Cl(5) . . . . 148(5) no
W(1) S(2) W(2) Cl(6) . . . . -133.3(2) no
W(1) S(2) W(2) Cl(7) . . . . 134.6(2) no
W(1) S(2) W(2) S(1) . . . . -47.3(2) no
W(1) S(2) C(6) C(7) . . . . 91(2) no
W(1) S(2) C(10) C(9) . . . . -90(2) no
W(2) W(1) S(1) C(1) . . . . 112(1) no
W(2) W(1) S(1) C(5) . . . . -107(1) no
W(2) W(1) S(2) C(6) . . . . 108(1) no
W(2) W(1) S(2) C(10) . . . . -116(1) no
W(2) Cl(1) W(1) Cl(2) . . . . -134.3(2) no
W(2) Cl(1) W(1) Cl(3) . . . . -179(2) no
W(2) Cl(1) W(1) Cl(4) . . . . 134.9(2) no
W(2) Cl(1) W(1) S(1) . . . . -47.5(2) no
W(2) Cl(1) W(1) S(2) . . . . 49.3(2) no
W(2) S(1) W(1) Cl(1) . . . . 48.8(2) no
W(2) S(1) W(1) Cl(2) . . . . 133.0(2) no
W(2) S(1) W(1) Cl(3) . . . . -135.3(2) no
W(2) S(1) W(1) Cl(4) . . . . 177(5) no
W(2) S(1) W(1) S(2) . . . . -47.4(2) no
W(2) S(1) C(1) C(2) . . . . 173(2) no
W(2) S(1) C(5) C(4) . . . . -170(1) no
W(2) S(2) W(1) Cl(1) . . . . -50.6(2) no
W(2) S(2) W(1) Cl(2) . . . . -138(4) no
W(2) S(2) W(1) Cl(3) . . . . 133.4(2) no
W(2) S(2) W(1) Cl(4) . . . . -134.7(2) no
W(2) S(2) W(1) S(1) . . . . 47.4(2) no
W(2) S(2) C(6) C(7) . . . . 164(2) no
W(2) S(2) C(10) C(9) . . . . -166(2) no
Cl(1) W(1) W(2) Cl(5) . . . . -60.0(3) no
Cl(1) W(1) W(2) Cl(6) . . . . -180.0(3) no
Cl(1) W(1) W(2) Cl(7) . . . . 57.7(3) no
Cl(1) W(1) W(2) S(1) . . . . -121.1(3) no
Cl(1) W(1) W(2) S(2) . . . . 118.0(2) no
Cl(1) W(1) S(1) C(1) . . . . 161(1) no
Cl(1) W(1) S(1) C(5) . . . . -58(1) no
Cl(1) W(1) S(2) C(6) . . . . 58(1) no
Cl(1) W(1) S(2) C(10) . . . . -166(1) no
Cl(1) W(2) W(1) Cl(2) . . . . 59.2(3) no
Cl(1) W(2) W(1) Cl(3) . . . . 179.9(3) no
Cl(1) W(2) W(1) Cl(4) . . . . -58.8(3) no
Cl(1) W(2) W(1) S(1) . . . . 121.1(3) no
Cl(1) W(2) W(1) S(2) . . . . -118.0(2) no
Cl(1) W(2) S(1) C(1) . . . . -163(1) no
Cl(1) W(2) S(1) C(5) . . . . 67(1) no
Cl(1) W(2) S(2) C(6) . . . . -62(1) no
Cl(1) W(2) S(2) C(10) . . . . 162(1) no
Cl(2) W(1) W(2) Cl(5) . . . . -0.8(3) no
Cl(2) W(1) W(2) Cl(6) . . . . -120.8(3) no
Cl(2) W(1) W(2) Cl(7) . . . . 116.8(3) no
Cl(2) W(1) W(2) S(1) . . . . -61.9(3) no
Cl(2) W(1) W(2) S(2) . . . . 177.1(3) no
Cl(2) W(1) S(1) C(1) . . . . -115(1) no
Cl(2) W(1) S(1) C(5) . . . . 26(1) no
Cl(2) W(1) S(2) C(6) . . . . -30(4) no
Cl(2) W(1) S(2) C(10) . . . . 106(4) no
Cl(3) W(1) W(2) Cl(5) . . . . 119.9(3) no
Cl(3) W(1) W(2) Cl(6) . . . . -0.1(3) no
Cl(3) W(1) W(2) Cl(7) . . . . -122.4(3) no
Cl(3) W(1) W(2) S(1) . . . . 58.8(3) no
Cl(3) W(1) W(2) S(2) . . . . -62.2(3) no
Cl(3) W(1) S(1) C(1) . . . . -23(1) no
Cl(3) W(1) S(1) C(5) . . . . 118(1) no
Cl(3) W(1) S(2) C(6) . . . . -118(1) no
Cl(3) W(1) S(2) C(10) . . . . 18(1) no
Cl(4) W(1) W(2) Cl(5) . . . . -118.7(3) no
Cl(4) W(1) W(2) Cl(6) . . . . 121.3(3) no
Cl(4) W(1) W(2) Cl(7) . . . . -1.1(3) no
Cl(4) W(1) W(2) S(1) . . . . -179.8(3) no
Cl(4) W(1) W(2) S(2) . . . . 59.2(3) no
Cl(4) W(1) S(1) C(1) . . . . -71(5) no
Cl(4) W(1) S(1) C(5) . . . . 70(5) no
Cl(4) W(1) S(2) C(6) . . . . -26(1) no
Cl(4) W(1) S(2) C(10) . . . . 110(1) no
Cl(5) W(2) W(1) S(1) . . . . 61.1(3) no
Cl(5) W(2) W(1) S(2) . . . . -177.9(3) no
Cl(5) W(2) S(1) C(1) . . . . 112(1) no
Cl(5) W(2) S(1) C(5) . . . . -18(1) no
Cl(5) W(2) S(2) C(6) . . . . 35(5) no
Cl(5) W(2) S(2) C(10) . . . . -100(5) no
Cl(6) W(2) W(1) S(1) . . . . -58.9(3) no
Cl(6) W(2) W(1) S(2) . . . . 62.1(3) no
Cl(6) W(2) S(1) C(1) . . . . 20(1) no
Cl(6) W(2) S(1) C(5) . . . . -110(1) no
Cl(6) W(2) S(2) C(6) . . . . 114(1) no
Cl(6) W(2) S(2) C(10) . . . . -21(1) no
Cl(7) W(2) W(1) S(1) . . . . 178.7(3) no
Cl(7) W(2) W(1) S(2) . . . . -60.3(3) no
Cl(7) W(2) S(1) C(1) . . . . 81(4) no
Cl(7) W(2) S(1) C(5) . . . . -48(5) no
Cl(7) W(2) S(2) C(6) . . . . 22(1) no
Cl(7) W(2) S(2) C(10) . . . . -113(1) no
S(1) W(1) W(2) S(2) . . . . -121.0(3) no
S(1) W(1) S(2) C(6) . . . . 156(1) no
S(1) W(1) S(2) C(10) . . . . -68(1) no
S(1) W(2) W(1) S(2) . . . . 121.0(3) no
S(1) W(2) S(2) C(6) . . . . -160(1) no
S(1) W(2) S(2) C(10) . . . . 65(1) no
S(1) C(1) C(2) S(4) . . . . 62(2) no
S(1) C(5) C(4) S(4) . . . . -68(2) no
S(2) W(1) S(1) C(1) . . . . 65(1) no
S(2) W(1) S(1) C(5) . . . . -154(1) no
S(2) W(2) S(1) C(1) . . . . -67(1) no
S(2) W(2) S(1) C(5) . . . . 163(1) no
S(2) C(6) C(7) S(5) . . . . 59(3) no
S(2) C(10) C(9) S(5) . . . . -70(3) no
P(1) C(11) C(12) C(13) . . . . -175(2) no
P(1) C(11) C(16) C(15) . . . . 173(2) no
P(1) C(17) C(18) C(19) . . . . -180(2) no
P(1) C(17) C(22) C(21) . . . . -180(2) no
P(1) C(23) C(24) C(25) . . . . -167(3) no
P(1) C(23) C(28) C(27) . . . . 171(2) no
P(1) C(29) C(30) C(31) . . . . 178(2) no
P(1) C(29) C(34) C(33) . . . . -178(2) no
C(1) S(1) C(5) C(4) . . . . 52(2) no
C(1) C(2) S(4) C(4) . . . . -64(2) no
C(2) S(4) C(4) C(5) . . . . 68(2) no
C(2) C(1) S(1) C(5) . . . . -52(2) no
C(6) S(2) C(10) C(9) . . . . 53(2) no
C(6) C(7) S(5) C(9) . . . . -56(2) no
C(7) S(5) C(9) C(10) . . . . 66(3) no
C(7) C(6) S(2) C(10) . . . . -52(2) no
C(11) P(1) C(17) C(18) . . . . -75(2) no
C(11) P(1) C(17) C(22) . . . . 105(2) no
C(11) P(1) C(23) C(24) . . . . -32(3) no
C(11) P(1) C(23) C(28) . . . . 156(2) no
C(11) P(1) C(29) C(30) . . . . 134(2) no
C(11) P(1) C(29) C(34) . . . . -46(3) no
C(11) C(12) C(13) C(14) . . . . 1(5) no
C(11) C(16) C(15) C(14) . . . . 3(5) no
C(12) C(11) P(1) C(17) . . . . -166(2) no
C(12) C(11) P(1) C(23) . . . . -47(3) no
C(12) C(11) P(1) C(29) . . . . 71(3) no
C(12) C(11) C(16) C(15) . . . . 0(4) no
C(12) C(13) C(14) C(15) . . . . 3(5) no
C(13) C(12) C(11) C(16) . . . . -2(4) no
C(13) C(14) C(15) C(16) . . . . -5(5) no
C(16) C(11) P(1) C(17) . . . . 22(2) no
C(16) C(11) P(1) C(23) . . . . 140(2) no
C(16) C(11) P(1) C(29) . . . . -102(2) no
C(17) P(1) C(23) C(24) . . . . 88(3) no
C(17) P(1) C(23) C(28) . . . . -85(2) no
C(17) P(1) C(29) C(30) . . . . 10(3) no
C(17) P(1) C(29) C(34) . . . . -170(2) no
C(17) C(18) C(19) C(20) . . . . -1(4) no
C(17) C(22) C(21) C(20) . . . . 0(4) no
C(18) C(17) P(1) C(23) . . . . 168(2) no
C(18) C(17) P(1) C(29) . . . . 51(2) no
C(18) C(17) C(22) C(21) . . . . 0(4) no
C(18) C(19) C(20) C(21) . . . . 1(4) no
C(19) C(18) C(17) C(22) . . . . 0(4) no
C(19) C(20) C(21) C(22) . . . . -1(4) no
C(22) C(17) P(1) C(23) . . . . -12(2) no
C(22) C(17) P(1) C(29) . . . . -129(2) no
C(23) P(1) C(29) C(30) . . . . -108(3) no
C(23) P(1) C(29) C(34) . . . . 72(2) no
C(23) C(24) C(25) C(26) . . . . -6(5) no
C(23) C(28) C(27) C(26) . . . . -2(5) no
C(24) C(23) P(1) C(29) . . . . -153(2) no
C(24) C(23) C(28) C(27) . . . . -2(5) no
C(24) C(25) C(26) C(27) . . . . 2(5) no
C(25) C(24) C(23) C(28) . . . . 6(5) no
C(25) C(26) C(27) C(28) . . . . 2(5) no
C(28) C(23) P(1) C(29) . . . . 34(3) no
C(29) C(30) C(31) C(32) . . . . 2(5) no
C(29) C(34) C(33) C(32) . . . . -3(4) no
C(30) C(29) C(34) C(33) . . . . 2(4) no
C(30) C(31) C(32) C(33) . . . . -3(5) no
C(31) C(30) C(29) C(34) . . . . -2(4) no
C(31) C(32) C(33) C(34) . . . . 4(5) no
